data_2209649
loop_
_publ_author_name
'Barnes, Nicholas A.'
'Godfrey, Stephen M.'
'Halton, Ruth T. A.'
'Mushtaq, Imrana'
'Pritchard, Robin G.'

_publ_section_title
;
 An orthorhombic polymorph of
 dichlorotris(pentafluorophenyl)phosphorane
;
_journal_coeditor_code SG2035
_journal_issue 7
_journal_name_full 'Acta Crystallographica Section E'
_journal_page_first o2872
_journal_page_last o2874
_journal_paper_doi 10.1107/S1600536806021751
_journal_volume 62
_journal_year 2006
_chemical_formula_iupac 'C18 Cl2 F15 P1'
_chemical_formula_moiety 'C18 Cl2 F15 P1'
_chemical_formula_sum 'C18 Cl2 F15 P'
_chemical_formula_weight 603.05
_chemical_name_systematic
;
dichlorotris(pentafluorophenyl)phosphorane
;
_space_group_IT_number 61
_symmetry_cell_setting orthorhombic
_symmetry_space_group_name_Hall '-P 2ac 2ab'
_symmetry_space_group_name_H-M 'P b c a'
_atom_sites_solution_hydrogens geom
_atom_sites_solution_primary direct
_atom_sites_solution_secondary difmap
_audit_conform_dict_name cif_core.dic
_audit_conform_dict_version 2.3
_audit_creation_method 'WinGX routine CIF_UPDATE'
_cell_angle_alpha 90
_cell_angle_beta 90
_cell_angle_gamma 90
_cell_formula_units_Z 8
_cell_length_a 16.7367(5)
_cell_length_b 11.3713(2)
_cell_length_c 19.9214(5)
_cell_measurement_reflns_used 10582
_cell_measurement_temperature 150(2)
_cell_measurement_theta_max 25.35
_cell_measurement_theta_min 1.018
_cell_volume 3791.40(16)
_computing_cell_refinement 'SCALEPACK (Otwinowski & Minor, 1997)'
_computing_data_collection 'COLLECT (Nonius, 2000)'
_computing_data_reduction 'SCALEPACK and DENZO (Otwinowski & Minor, 1997)'
_computing_molecular_graphics 'ORTEP-3 for Windows (Farrugia, 1997)'
_computing_publication_material 'WinGX (Farrugia, 1999)'
_computing_structure_refinement 'SHELXL97 (Sheldrick, 1997)'
_computing_structure_solution 'SIR92 (Altomare <i>et al.</i>,  1993)'
_diffrn_ambient_temperature 150(2)
_diffrn_detector_area_resol_mean 9
_diffrn_measured_fraction_theta_full 0.997
_diffrn_measured_fraction_theta_max 0.997
_diffrn_measurement_device '95mm CCD camera on \k-goniostat'
_diffrn_measurement_device_type 'Nonius KappaCCD'
_diffrn_measurement_method '\f or \w scans?'
_diffrn_radiation_monochromator graphite
_diffrn_radiation_type MoK\a
_diffrn_radiation_wavelength 0.71073
_diffrn_reflns_av_R_equivalents 0.0713
_diffrn_reflns_limit_h_max 16
_diffrn_reflns_limit_h_min -20
_diffrn_reflns_limit_k_max 13
_diffrn_reflns_limit_k_min -13
_diffrn_reflns_limit_l_max 23
_diffrn_reflns_limit_l_min -23
_diffrn_reflns_number 19042
_diffrn_reflns_reduction_process
;
 Scaled and merged with SORTAV
 R.H. Blessing, (1987) Cryst. Rev. 1, 3-58
 R.H. Blessing, (1989) J. Appl. Cryst. 22, 396-397
;
_diffrn_reflns_theta_full 25.34
_diffrn_reflns_theta_max 25.34
_diffrn_reflns_theta_min 2.98
_exptl_absorpt_coefficient_mu 0.579
_exptl_absorpt_correction_T_max 0.9443
_exptl_absorpt_correction_T_min 0.8929
_exptl_absorpt_correction_type multi-scan
_exptl_absorpt_process_details '(Blessing, 1995)'
_exptl_crystal_colour colourless
_exptl_crystal_density_diffrn 2.113
_exptl_crystal_density_method 'not measured'
_exptl_crystal_description prism
_exptl_crystal_F_000 2336
_exptl_crystal_size_max 0.2
_exptl_crystal_size_mid 0.15
_exptl_crystal_size_min 0.1
_refine_diff_density_max 0.379
_refine_diff_density_min -0.535
_refine_ls_extinction_method none
_refine_ls_goodness_of_fit_ref 1.022
_refine_ls_matrix_type full
_refine_ls_number_parameters 325
_refine_ls_number_reflns 3458
_refine_ls_number_restraints 0
_refine_ls_restrained_S_all 1.022
_refine_ls_R_factor_all 0.0593
_refine_ls_R_factor_gt 0.0388
_refine_ls_shift/su_max 0
_refine_ls_shift/su_mean 0
_refine_ls_structure_factor_coef Fsqd
_refine_ls_weighting_details 'calc w=1/[\s^2^(Fo^2^)+(0.0439P)^2^+3.0443P] where P=(Fo^2^+2Fc^2^)/3'
_refine_ls_weighting_scheme calc
_refine_ls_wR_factor_gt 0.09
_refine_ls_wR_factor_ref 0.101
_reflns_number_gt 2634
_reflns_number_total 3458
_reflns_threshold_expression I>2\s(I)
_cod_data_source_file sg2035.cif
_cod_data_source_block I
_cod_database_code 2209649
_cod_database_fobs_code 2209649

loop_
_symmetry_equiv_pos_as_xyz
'x, y, z'
'-x+1/2, -y, z+1/2'
'x+1/2, -y+1/2, -z'
'-x, y+1/2, -z+1/2'
'-x, -y, -z'
'x-1/2, y, -z-1/2'
'-x-1/2, y-1/2, z'
'x, -y-1/2, z-1/2'

loop_
_atom_site_type_symbol
_atom_site_label
_atom_site_fract_x
_atom_site_fract_y
_atom_site_fract_z
_atom_site_U_iso_or_equiv
_atom_site_adp_type
_atom_site_calc_flag
_atom_site_occupancy
C C1 0.49075(17) 0.6096(2) 0.37260(13) 0.0238(6) Uani d 1
C C2 0.55870(17) 0.5387(2) 0.37278(14) 0.0260(6) Uani d 1
C C3 0.55340(19) 0.4188(3) 0.37960(14) 0.0299(7) Uani d 1
C C4 0.48042(19) 0.3638(2) 0.38180(13) 0.0292(7) Uani d 1
C C5 0.41183(18) 0.4310(2) 0.37903(14) 0.0286(7) Uani d 1
C C6 0.41747(17) 0.5513(2) 0.37650(14) 0.0258(6) Uani d 1
C C7 0.41500(17) 0.8501(2) 0.33031(14) 0.0247(6) Uani d 1
C C8 0.37070(17) 0.7999(2) 0.27868(13) 0.0258(6) Uani d 1
C C9 0.30550(17) 0.8560(2) 0.25108(13) 0.0270(6) Uani d 1
C C10 0.28672(18) 0.9685(3) 0.27131(15) 0.0303(7) Uani d 1
C C11 0.33072(18) 1.0219(2) 0.32053(15) 0.0290(7) Uani d 1
C C12 0.39230(18) 0.9622(2) 0.35101(14) 0.0277(6) Uani d 1
C C13 0.58145(17) 0.8449(2) 0.40678(14) 0.0262(6) Uani d 1
C C14 0.62486(17) 0.7936(2) 0.45900(13) 0.0254(6) Uani d 1
C C15 0.69123(19) 0.8466(3) 0.48534(14) 0.0308(7) Uani d 1
C C16 0.71409(18) 0.9565(3) 0.46304(15) 0.0333(7) Uani d 1
C C17 0.67161(19) 1.0105(2) 0.41272(15) 0.0307(7) Uani d 1
C C18 0.60700(18) 0.9538(2) 0.38398(14) 0.0280(6) Uani d 1
F F2 0.63189(10) 0.58597(14) 0.36801(8) 0.0314(4) Uani d 1
F F3 0.62094(11) 0.35433(14) 0.38288(8) 0.0384(4) Uani d 1
F F4 0.47576(12) 0.24731(14) 0.38598(8) 0.0389(5) Uani d 1
F F5 0.33989(11) 0.37926(14) 0.37902(9) 0.0381(4) Uani d 1
F F6 0.34878(10) 0.61209(14) 0.37595(8) 0.0310(4) Uani d 1
F F8 0.38919(10) 0.69310(13) 0.25486(8) 0.0298(4) Uani d 1
F F9 0.26056(10) 0.80222(16) 0.20460(8) 0.0367(4) Uani d 1
F F10 0.22484(11) 1.02353(16) 0.24344(9) 0.0443(5) Uani d 1
F F11 0.31355(11) 1.13189(13) 0.33964(9) 0.0398(4) Uani d 1
F F12 0.43149(10) 1.01566(14) 0.40148(8) 0.0327(4) Uani d 1
F F14 0.60279(10) 0.68909(13) 0.48410(8) 0.0296(4) Uani d 1
F F15 0.73410(11) 0.79176(17) 0.53271(8) 0.0426(5) Uani d 1
F F16 0.77747(12) 1.00955(17) 0.49033(9) 0.0480(5) Uani d 1
F F17 0.69268(12) 1.11803(14) 0.39190(9) 0.0415(5) Uani d 1
F F18 0.56887(10) 1.00802(14) 0.33355(9) 0.0342(4) Uani d 1
P P1 0.49612(4) 0.76936(6) 0.36995(3) 0.02308(18) Uani d 1
Cl Cl1 0.43366(4) 0.77888(6) 0.46700(3) 0.02886(19) Uani d 1
Cl Cl2 0.55989(4) 0.76107(6) 0.27353(3) 0.02870(19) Uani d 1

loop_
_atom_site_aniso_label
_atom_site_aniso_U_11
_atom_site_aniso_U_22
_atom_site_aniso_U_33
_atom_site_aniso_U_12
_atom_site_aniso_U_13
_atom_site_aniso_U_23
C1 0.0251(16) 0.0259(14) 0.0204(13) -0.0007(11) 0.0001(11) 0.0002(11)
C2 0.0227(16) 0.0316(15) 0.0238(14) -0.0006(12) 0.0013(11) 0.0023(12)
C3 0.0336(18) 0.0323(15) 0.0237(14) 0.0099(13) 0.0007(12) 0.0003(12)
C4 0.046(2) 0.0198(13) 0.0220(14) -0.0004(13) -0.0044(13) 0.0037(11)
C5 0.0314(17) 0.0295(14) 0.0250(14) -0.0077(13) -0.0021(12) 0.0039(12)
C6 0.0247(16) 0.0280(14) 0.0246(14) 0.0011(12) -0.0009(11) 0.0001(12)
C7 0.0231(15) 0.0249(13) 0.0261(14) 0.0012(11) -0.0001(12) 0.0030(12)
C8 0.0263(16) 0.0266(14) 0.0245(14) 0.0003(12) 0.0035(12) 0.0013(12)
C9 0.0208(15) 0.0369(15) 0.0234(14) -0.0012(12) 0.0003(12) 0.0021(12)
C10 0.0218(16) 0.0377(16) 0.0314(16) 0.0071(13) 0.0010(13) 0.0069(13)
C11 0.0257(16) 0.0245(14) 0.0367(17) 0.0046(12) 0.0086(13) 0.0016(12)
C12 0.0279(16) 0.0296(14) 0.0255(14) -0.0026(12) 0.0018(12) -0.0009(12)
C13 0.0274(16) 0.0257(14) 0.0256(14) -0.0014(12) 0.0030(12) -0.0020(12)
C14 0.0246(16) 0.0282(14) 0.0232(14) -0.0010(12) 0.0027(11) 0.0029(12)
C15 0.0295(17) 0.0419(17) 0.0211(14) -0.0017(14) -0.0034(12) 0.0017(13)
C16 0.0295(18) 0.0401(17) 0.0302(16) -0.0113(14) 0.0029(13) -0.0053(14)
C17 0.0333(18) 0.0278(14) 0.0311(15) -0.0078(13) 0.0085(13) -0.0013(13)
C18 0.0273(16) 0.0284(14) 0.0284(15) 0.0007(12) 0.0020(13) 0.0029(12)
F2 0.0227(9) 0.0351(9) 0.0363(9) 0.0026(7) 0.0013(7) 0.0007(7)
F3 0.0419(11) 0.0343(9) 0.0388(10) 0.0170(8) 0.0028(8) 0.0027(8)
F4 0.0597(13) 0.0233(8) 0.0337(9) -0.0009(8) -0.0043(8) 0.0011(7)
F5 0.0383(11) 0.0357(9) 0.0401(10) -0.0148(8) -0.0026(8) 0.0054(8)
F6 0.0230(9) 0.0333(9) 0.0366(9) -0.0008(7) -0.0003(7) 0.0028(7)
F8 0.0306(9) 0.0268(8) 0.0320(9) 0.0021(7) -0.0031(7) -0.0046(7)
F9 0.0268(10) 0.0485(10) 0.0349(9) -0.0004(8) -0.0066(8) -0.0040(8)
F10 0.0348(11) 0.0503(11) 0.0479(11) 0.0174(9) -0.0072(9) 0.0041(9)
F11 0.0371(11) 0.0273(8) 0.0551(11) 0.0096(8) 0.0035(9) -0.0028(8)
F12 0.0322(10) 0.0288(8) 0.0370(10) -0.0019(7) -0.0023(8) -0.0069(7)
F14 0.0314(10) 0.0284(8) 0.0290(8) -0.0020(7) -0.0035(7) 0.0061(7)
F15 0.0368(11) 0.0582(12) 0.0329(9) -0.0098(9) -0.0121(8) 0.0083(9)
F16 0.0436(12) 0.0586(12) 0.0417(10) -0.0262(10) -0.0081(9) -0.0027(9)
F17 0.0451(12) 0.0301(9) 0.0494(11) -0.0130(8) 0.0052(9) 0.0013(8)
F18 0.0318(10) 0.0307(9) 0.0402(10) -0.0011(7) -0.0017(8) 0.0103(8)
P1 0.0218(4) 0.0236(4) 0.0238(4) -0.0005(3) -0.0001(3) 0.0009(3)
Cl1 0.0278(4) 0.0336(4) 0.0251(4) -0.0002(3) 0.0038(3) -0.0011(3)
Cl2 0.0264(4) 0.0358(4) 0.0239(3) 0.0008(3) 0.0031(3) 0.0018(3)

loop_
_atom_type_symbol
_atom_type_description
_atom_type_scat_dispersion_real
_atom_type_scat_dispersion_imag
_atom_type_scat_source
C C 0.0033 0.0016 'International Tables Vol C Tables 4.2.6.8 and 6.1.1.4'
F F 0.0171 0.0103 'International Tables Vol C Tables 4.2.6.8 and 6.1.1.4'
P P 0.1023 0.0942 'International Tables Vol C Tables 4.2.6.8 and 6.1.1.4'
Cl Cl 0.1484 0.1585 'International Tables Vol C Tables 4.2.6.8 and 6.1.1.4'

loop_
_geom_angle_atom_site_label_1
_geom_angle_atom_site_label_2
_geom_angle_atom_site_label_3
_geom_angle
_geom_angle_publ_flag
C2 C1 C6 116.3(3) ?
C2 C1 P1 122.5(2) ?
C6 C1 P1 121.2(2) ?
F2 C2 C3 117.6(3) ?
F2 C2 C1 120.9(2) ?
C3 C2 C1 121.4(3) ?
F3 C3 C2 119.4(3) ?
F3 C3 C4 119.7(3) ?
C2 C3 C4 120.9(3) ?
F4 C4 C3 120.6(3) ?
F4 C4 C5 120.4(3) ?
C3 C4 C5 119.1(3) ?
F5 C5 C6 120.0(3) ?
F5 C5 C4 120.2(2) ?
C6 C5 C4 119.8(3) ?
F6 C6 C5 117.1(3) ?
F6 C6 C1 120.5(2) ?
C5 C6 C1 122.4(3) ?
C8 C7 C12 116.7(3) ?
C8 C7 P1 120.8(2) ?
C12 C7 P1 122.5(2) ?
F8 C8 C9 117.5(2) ?
F8 C8 C7 120.7(3) ?
C9 C8 C7 121.8(3) ?
F9 C9 C10 119.9(3) ?
F9 C9 C8 120.6(2) ?
C10 C9 C8 119.6(3) ?
F10 C10 C11 120.6(3) ?
F10 C10 C9 119.5(3) ?
C11 C10 C9 119.9(3) ?
F11 C11 C10 120.2(3) ?
F11 C11 C12 119.8(3) ?
C10 C11 C12 120.0(2) ?
F12 C12 C11 118.2(2) ?
F12 C12 C7 120.1(3) ?
C11 C12 C7 121.7(3) ?
C18 C13 C14 117.1(3) ?
C18 C13 P1 122.1(2) ?
C14 C13 P1 120.8(2) ?
F14 C14 C15 118.1(2) ?
F14 C14 C13 120.3(2) ?
C15 C14 C13 121.6(3) ?
F15 C15 C14 120.0(3) ?
F15 C15 C16 120.0(3) ?
C14 C15 C16 120.0(3) ?
F16 C16 C17 120.4(3) ?
F16 C16 C15 119.9(3) ?
C17 C16 C15 119.7(3) ?
F17 C17 C16 119.8(3) ?
F17 C17 C18 120.2(3) ?
C16 C17 C18 119.9(3) ?
F18 C18 C17 117.9(2) ?
F18 C18 C13 120.6(3) ?
C17 C18 C13 121.4(3) ?
C7 P1 C1 118.64(13) yes
C7 P1 C13 121.49(13) yes
C1 P1 C13 119.86(13) yes
C7 P1 Cl2 90.26(9) yes
C1 P1 Cl2 90.37(9) yes
C13 P1 Cl2 89.51(9) yes
C7 P1 Cl1 90.12(9) yes
C1 P1 Cl1 90.01(9) yes
C13 P1 Cl1 89.74(9) yes
Cl2 P1 Cl1 179.25(5) yes

loop_
_geom_bond_atom_site_label_1
_geom_bond_atom_site_label_2
_geom_bond_distance
_geom_bond_publ_flag
C1 C2 1.394(4) ?
C1 C6 1.396(4) ?
C1 P1 1.820(3) yes
C2 F2 1.341(3) ?
C2 C3 1.373(4) ?
C3 F3 1.349(3) ?
C3 C4 1.373(4) ?
C4 F4 1.329(3) ?
C4 C5 1.381(4) ?
C5 F5 1.340(3) ?
C5 C6 1.372(4) ?
C6 F6 1.341(3) ?
C7 C8 1.390(4) ?
C7 C12 1.393(4) ?
C7 P1 1.819(3) yes
C8 F8 1.340(3) ?
C8 C9 1.379(4) ?
C9 F9 1.341(3) ?
C9 C10 1.377(4) ?
C10 F10 1.332(3) ?
C10 C11 1.368(4) ?
C11 F11 1.339(3) ?
C11 C12 1.375(4) ?
C12 F12 1.346(3) ?
C13 C18 1.387(4) ?
C13 C14 1.396(4) ?
C13 P1 1.821(3) yes
C14 F14 1.342(3) ?
C14 C15 1.368(4) ?
C15 F15 1.340(3) ?
C15 C16 1.381(4) ?
C16 F16 1.336(3) ?
C16 C17 1.374(4) ?
C17 F17 1.339(3) ?
C17 C18 1.383(4) ?
C18 F18 1.340(3) ?
P1 Cl2 2.1995(10) yes
P1 Cl1 2.2005(10) yes

loop_
_geom_torsion_atom_site_label_1
_geom_torsion_atom_site_label_2
_geom_torsion_atom_site_label_3
_geom_torsion_atom_site_label_4
_geom_torsion
C6 C1 C2 F2 178.8(2)
P1 C1 C2 F2 -2.9(4)
C6 C1 C2 C3 -2.9(4)
P1 C1 C2 C3 175.3(2)
F2 C2 C3 F3 1.6(4)
C1 C2 C3 F3 -176.7(2)
F2 C2 C3 C4 -177.1(3)
C1 C2 C3 C4 4.6(4)
F3 C3 C4 F4 -1.2(4)
C2 C3 C4 F4 177.6(2)
F3 C3 C4 C5 179.4(2)
C2 C3 C4 C5 -1.9(4)
F4 C4 C5 F5 -1.5(4)
C3 C4 C5 F5 178.0(3)
F4 C4 C5 C6 178.3(2)
C3 C4 C5 C6 -2.3(4)
F5 C5 C6 F6 1.8(4)
C4 C5 C6 F6 -178.0(2)
F5 C5 C6 C1 -176.3(3)
C4 C5 C6 C1 3.9(4)
C2 C1 C6 F6 -179.3(2)
P1 C1 C6 F6 2.4(4)
C2 C1 C6 C5 -1.3(4)
P1 C1 C6 C5 -179.5(2)
C12 C7 C8 F8 178.9(2)
P1 C7 C8 F8 -3.1(4)
C12 C7 C8 C9 -2.6(4)
P1 C7 C8 C9 175.4(2)
F8 C8 C9 F9 3.2(4)
C7 C8 C9 F9 -175.4(2)
F8 C8 C9 C10 -176.5(2)
C7 C8 C9 C10 4.9(4)
F9 C9 C10 F10 -1.3(4)
C8 C9 C10 F10 178.4(2)
F9 C9 C10 C11 177.6(3)
C8 C9 C10 C11 -2.7(4)
F10 C10 C11 F11 -2.2(4)
C9 C10 C11 F11 178.9(2)
F10 C10 C11 C12 177.1(3)
C9 C10 C11 C12 -1.7(4)
F11 C11 C12 F12 2.7(4)
C10 C11 C12 F12 -176.7(3)
F11 C11 C12 C7 -176.5(3)
C10 C11 C12 C7 4.1(4)
C8 C7 C12 F12 178.9(2)
P1 C7 C12 F12 1.0(4)
C8 C7 C12 C11 -2.0(4)
P1 C7 C12 C11 -179.9(2)
C18 C13 C14 F14 179.1(2)
P1 C13 C14 F14 -1.9(4)
C18 C13 C14 C15 -1.9(4)
P1 C13 C14 C15 177.1(2)
F14 C14 C15 F15 2.9(4)
C13 C14 C15 F15 -176.1(3)
F14 C14 C15 C16 -177.2(3)
C13 C14 C15 C16 3.8(4)
F15 C15 C16 F16 -2.2(4)
C14 C15 C16 F16 177.9(3)
F15 C15 C16 C17 177.6(3)
C14 C15 C16 C17 -2.3(4)
F16 C16 C17 F17 -1.5(4)
C15 C16 C17 F17 178.7(3)
F16 C16 C17 C18 178.8(3)
C15 C16 C17 C18 -1.0(4)
F17 C17 C18 F18 2.5(4)
C16 C17 C18 F18 -177.9(3)
F17 C17 C18 C13 -176.8(3)
C16 C17 C18 C13 2.9(4)
C14 C13 C18 F18 179.3(2)
P1 C13 C18 F18 0.3(4)
C14 C13 C18 C17 -1.4(4)
P1 C13 C18 C17 179.6(2)
C8 C7 P1 C1 -28.9(3)
C12 C7 P1 C1 149.0(2)
C8 C7 P1 C13 151.3(2)
C12 C7 P1 C13 -30.9(3)
C8 C7 P1 Cl2 61.7(2)
C12 C7 P1 Cl2 -120.5(2)
C8 C7 P1 Cl1 -118.9(2)
C12 C7 P1 Cl1 58.9(2)
C2 C1 P1 C7 150.5(2)
C6 C1 P1 C7 -31.3(3)
C2 C1 P1 C13 -29.7(3)
C6 C1 P1 C13 148.5(2)
C2 C1 P1 Cl2 60.0(2)
C6 C1 P1 Cl2 -121.9(2)
C2 C1 P1 Cl1 -119.4(2)
C6 C1 P1 Cl1 58.8(2)
C18 C13 P1 C7 -27.6(3)
C14 C13 P1 C7 153.4(2)
C18 C13 P1 C1 152.5(2)
C14 C13 P1 C1 -26.4(3)
C18 C13 P1 Cl2 62.4(2)
C14 C13 P1 Cl2 -116.6(2)
C18 C13 P1 Cl1 -117.6(2)
C14 C13 P1 Cl1 63.4(2)

loop_
_cod_related_entry_id
_cod_related_entry_database
_cod_related_entry_code
1 ChemSpider 549235
